data_7124263
loop_
_publ_author_name
'Boudjelel, Maxime'
'Ladeira, Sonia'
'Bouhadir, Ghenwa'
'Bourissou, Didier'

_publ_section_title
;
 Strong metal-borane interactions in low-valent cyclopentadienyl Rhodium
 complexes
;
_journal_name_full 'Chemical Communications'
_journal_paper_doi 10.1039/C9CC06639J
_journal_year 2019
_chemical_formula_moiety 'C33 H29 B F12 P Rh'
_chemical_formula_sum 'C33 H29 B F12 P Rh'
_chemical_formula_weight 798.25
_space_group_IT_number 14
_space_group_name_Hall '-P 2yn'
_space_group_name_H-M_alt 'P 1 21/n 1'
_symmetry_cell_setting monoclinic
_symmetry_Int_Tables_number 14
_symmetry_space_group_name_Hall '-P 2yn'
_symmetry_space_group_name_H-M 'P 1 21/n 1'
_atom_sites_solution_hydrogens mixed
_audit_update_record
;
2019-07-05 deposited with the CCDC.    2019-10-01 downloaded from the CCDC.
;
_cell_angle_alpha 90
_cell_angle_beta 105.427(4)
_cell_angle_gamma 90
_cell_formula_units_Z 4
_cell_length_a 13.0614(9)
_cell_length_b 12.3133(6)
_cell_length_c 20.7087(13)
_cell_measurement_reflns_used 3660
_cell_measurement_temperature 193(2)
_cell_measurement_theta_max 22.60
_cell_measurement_theta_min 3.24
_cell_volume 3210.6(3)
_computing_cell_refinement SAINT
_computing_data_collection APEX2
_computing_data_reduction SAINT
_computing_molecular_graphics 'Ortep-3 for Windows (Farrugia, 1997)'
_computing_publication_material 'WinGX publication routines (Farrugia, 1999)'
_computing_structure_refinement 'SHELXL-2014/7 (Sheldrick, 2014)'
_computing_structure_solution 'SHELXT (Sheldrick, 2015)'
_diffrn_ambient_temperature 193(2)
_diffrn_measured_fraction_theta_full 0.997
_diffrn_measured_fraction_theta_max 0.997
_diffrn_measurement_device_type 'Bruker Kappa APEX II Quazar'
_diffrn_measurement_method 'phi and omega scans'
_diffrn_radiation_monochromator 'multilayer optics'
_diffrn_radiation_source 'microfocus sealed tube'
_diffrn_radiation_type MoK\a
_diffrn_radiation_wavelength 0.71073
_diffrn_reflns_av_R_equivalents 0.0844
_diffrn_reflns_av_unetI/netI 0.0743
_diffrn_reflns_Laue_measured_fraction_full 0.997
_diffrn_reflns_Laue_measured_fraction_max 0.997
_diffrn_reflns_limit_h_max 15
_diffrn_reflns_limit_h_min -17
_diffrn_reflns_limit_k_max 16
_diffrn_reflns_limit_k_min -16
_diffrn_reflns_limit_l_max 27
_diffrn_reflns_limit_l_min -27
_diffrn_reflns_number 35921
_diffrn_reflns_point_group_measured_fraction_full 0.997
_diffrn_reflns_point_group_measured_fraction_max 0.997
_diffrn_reflns_theta_full 25.242
_diffrn_reflns_theta_max 28.7
_diffrn_reflns_theta_min 3.535
_diffrn_standards_decay_% 0
_diffrn_standards_interval_count 0
_diffrn_standards_interval_time 0
_diffrn_standards_number 0
_exptl_absorpt_coefficient_mu 0.676
_exptl_absorpt_correction_T_max 0.7459
_exptl_absorpt_correction_T_min 0.7007
_exptl_absorpt_correction_type multi-scan
_exptl_absorpt_process_details 'SADABS (Bruker-AXS)'
_exptl_crystal_colour pink
_exptl_crystal_density_diffrn 1.651
_exptl_crystal_density_method 'not measured'
_exptl_crystal_description stick
_exptl_crystal_F_000 1600
_exptl_crystal_size_max 0.1
_exptl_crystal_size_mid 0.04
_exptl_crystal_size_min 0.02
_refine_diff_density_max 0.752
_refine_diff_density_min -0.655
_refine_diff_density_rms 0.102
_refine_ls_extinction_method none
_refine_ls_goodness_of_fit_ref 1.038
_refine_ls_hydrogen_treatment mixed
_refine_ls_matrix_type full
_refine_ls_number_parameters 554
_refine_ls_number_reflns 8274
_refine_ls_number_restraints 463
_refine_ls_restrained_S_all 1.047
_refine_ls_R_factor_all 0.0853
_refine_ls_R_factor_gt 0.0472
_refine_ls_shift/su_max 0.001
_refine_ls_shift/su_mean 0
_refine_ls_structure_factor_coef Fsqd
_refine_ls_weighting_details 'w=1/[\s^2^(Fo^2^)+(0.0442P)^2^+2.7610P] where P=(Fo^2^+2Fc^2^)/3'
_refine_ls_weighting_scheme calc
_refine_ls_wR_factor_gt 0.1018
_refine_ls_wR_factor_ref 0.1196
_reflns_Friedel_coverage 0
_reflns_number_gt 5587
_reflns_number_total 8274
_reflns_threshold_expression 'I > 2\s(I)'
_cod_data_source_file c9cc06639j2.cif
_cod_data_source_block 2
_cod_original_sg_symbol_H-M 'P 21/n'
_cod_database_code 7124263

loop_
_symmetry_equiv_pos_as_xyz
'x, y, z'
'-x+1/2, y+1/2, -z+1/2'
'-x, -y, -z'
'x-1/2, -y-1/2, z-1/2'

loop_
_atom_site_label
_atom_site_type_symbol
_atom_site_fract_x
_atom_site_fract_y
_atom_site_fract_z
_atom_site_U_iso_or_equiv
_atom_site_adp_type
_atom_site_occupancy
_atom_site_site_symmetry_order
_atom_site_calc_flag
_atom_site_refinement_flags_posn
_atom_site_refinement_flags_adp
_atom_site_refinement_flags_occupancy
_atom_site_disorder_assembly
_atom_site_disorder_group
C1 C 0.3615(3) 0.7267(3) 0.65645(17) 0.0238(7) Uani 1 1 d . . . . .
C2 C 0.4628(3) 0.7711(3) 0.66930(17) 0.0224(7) Uani 1 1 d . . . . .
C3 C 0.4693(3) 0.8830(3) 0.65603(18) 0.0278(8) Uani 1 1 d . . . . .
H3 H 0.537287 0.916265 0.665426 0.033 Uiso 1 1 calc R U . . .
C4 C 0.3809(3) 0.9455(3) 0.6300(2) 0.0333(9) Uani 1 1 d . . . . .
H4 H 0.38834 1.020544 0.621699 0.04 Uiso 1 1 calc R U . . .
C5 C 0.2803(3) 0.8989(3) 0.61591(19) 0.0342(9) Uani 1 1 d . . . . .
H5 H 0.219023 0.941613 0.597106 0.041 Uiso 1 1 calc R U . . .
C6 C 0.2700(3) 0.7896(3) 0.62949(19) 0.0293(8) Uani 1 1 d . . . . .
H6 H 0.201609 0.757375 0.62062 0.035 Uiso 1 1 calc R U . . .
C7 C 0.3365(3) 0.5121(3) 0.5959(2) 0.0328(9) Uani 1 1 d . . . . .
H7 H 0.329938 0.433132 0.605374 0.039 Uiso 1 1 calc R U . . .
C8 C 0.2310(4) 0.5463(4) 0.5457(2) 0.0520(12) Uani 1 1 d . . . . .
H8A H 0.233481 0.62394 0.535706 0.078 Uiso 1 1 calc R U . . .
H8B H 0.171754 0.532303 0.565283 0.078 Uiso 1 1 calc R U . . .
H8C H 0.220865 0.504432 0.504199 0.078 Uiso 1 1 calc R U . . .
C9 C 0.4285(4) 0.5230(4) 0.5640(2) 0.0460(11) Uani 1 1 d . . . . .
H9A H 0.414408 0.478493 0.523378 0.069 Uiso 1 1 calc R U . . .
H9B H 0.494167 0.498296 0.595766 0.069 Uiso 1 1 calc R U . . .
H9C H 0.436089 0.599191 0.552465 0.069 Uiso 1 1 calc R U . . .
C10 C 0.2390(3) 0.5632(3) 0.70308(19) 0.0275(8) Uani 1 1 d . . . . .
H10 H 0.179358 0.59474 0.667273 0.033 Uiso 1 1 calc R U . . .
C11 C 0.2145(3) 0.4432(3) 0.7094(2) 0.0401(10) Uani 1 1 d . . . . .
H11A H 0.274474 0.408386 0.741314 0.06 Uiso 1 1 calc R U . . .
H11B H 0.202602 0.408117 0.665519 0.06 Uiso 1 1 calc R U . . .
H11C H 0.150528 0.436033 0.725295 0.06 Uiso 1 1 calc R U . . .
C12 C 0.2427(3) 0.6233(3) 0.7679(2) 0.0351(9) Uani 1 1 d . . . . .
H12A H 0.173717 0.61712 0.77792 0.053 Uiso 1 1 calc R U . . .
H12B H 0.258814 0.700097 0.762858 0.053 Uiso 1 1 calc R U . . .
H12C H 0.297958 0.5915 0.804583 0.053 Uiso 1 1 calc R U . . .
C13 C 0.4997(4) 0.3648(3) 0.7291(3) 0.0535(13) Uani 1 1 d . . . . .
H13 H 0.442887 0.342754 0.692424 0.064 Uiso 1 1 calc R U . . .
C14 C 0.6030(4) 0.3910(3) 0.7262(3) 0.0497(12) Uani 1 1 d . . . . .
H14 H 0.629619 0.386124 0.687795 0.06 Uiso 1 1 calc R U . . .
C15 C 0.6597(4) 0.4257(3) 0.7903(3) 0.0499(13) Uani 1 1 d . . . . .
H15 H 0.731225 0.450371 0.802552 0.06 Uiso 1 1 calc R U . . .
C16 C 0.5927(4) 0.4177(4) 0.8334(3) 0.0523(13) Uani 1 1 d . . . . .
H16 H 0.610897 0.436711 0.879538 0.063 Uiso 1 1 calc R U . . .
C17 C 0.4948(4) 0.3768(4) 0.7964(3) 0.0533(14) Uani 1 1 d . . . . .
H17 H 0.435624 0.36014 0.81315 0.064 Uiso 1 1 calc R U . . .
C23 C 0.6053(3) 0.6927(3) 0.77651(18) 0.0219(7) Uani 1 1 d . . . . .
C24 C 0.7150(3) 0.6858(3) 0.81408(19) 0.0273(8) Uani 1 1 d . . . . .
H24 H 0.767876 0.686027 0.790212 0.033 Uiso 1 1 calc R U . . .
C25 C 0.7467(3) 0.6790(3) 0.88199(19) 0.0305(8) Uani 1 1 d D . . . .
C29 C 0.8619(6) 0.6789(8) 0.9174(4) 0.0468(13) Uani 0.655(5) 1 d D U P A 1
F1 F 0.8997(4) 0.7800(4) 0.9319(3) 0.0748(15) Uani 0.655(5) 1 d D U P A 1
F2 F 0.9220(5) 0.6412(6) 0.8794(3) 0.0688(16) Uani 0.655(5) 1 d D U P A 1
F3 F 0.8842(4) 0.6295(6) 0.9746(3) 0.0752(16) Uani 0.655(5) 1 d D U P A 1
C29' C 0.8602(10) 0.6712(15) 0.9180(8) 0.0533(18) Uani 0.345(5) 1 d D U P A 2
F1' F 0.9254(9) 0.7001(10) 0.8830(6) 0.064(2) Uani 0.345(5) 1 d D U P A 2
F2' F 0.8891(7) 0.5670(8) 0.9345(6) 0.070(2) Uani 0.345(5) 1 d D U P A 2
F3' F 0.8884(7) 0.7243(11) 0.9731(5) 0.073(2) Uani 0.345(5) 1 d D U P A 2
C26 C 0.6709(3) 0.6736(3) 0.91993(19) 0.0329(9) Uani 1 1 d . . . . .
H26 H 0.693294 0.665936 0.967263 0.039 Uiso 1 1 calc R U . . .
C27 C 0.5662(3) 0.6794(3) 0.88767(19) 0.0291(8) Uani 1 1 d . . . . .
C28 C 0.5290(3) 0.6888(3) 0.81541(18) 0.0240(8) Uani 1 1 d . . . . .
H28 H 0.461(3) 0.719(3) 0.7955(18) 0.023(10) Uiso 1 1 d . . . . .
C30 C 0.4864(3) 0.6764(4) 0.9278(2) 0.0398(10) Uani 1 1 d . . . . .
C31 C 0.6470(3) 0.6864(3) 0.65422(18) 0.0251(8) Uani 1 1 d . . . . .
C32 C 0.6358(3) 0.7491(3) 0.59579(18) 0.0255(8) Uani 1 1 d . . . . .
H32 H 0.574969 0.794079 0.581105 0.031 Uiso 1 1 calc R U . . .
C33 C 0.7102(3) 0.7476(3) 0.55897(18) 0.0254(8) Uani 1 1 d . . . . .
C34 C 0.7997(3) 0.6823(3) 0.57745(19) 0.0301(8) Uani 1 1 d . . . . .
H34 H 0.851903 0.683187 0.553098 0.036 Uiso 1 1 calc R U . . .
C35 C 0.8102(3) 0.6158(3) 0.63257(19) 0.0302(8) Uani 1 1 d D . . . .
C38 C 0.9053(9) 0.5442(10) 0.6559(7) 0.0463(19) Uani 0.52 1 d D U P B 1
F10 F 0.9683(7) 0.5440(6) 0.6128(4) 0.048(2) Uani 0.52 1 d D U P B 1
F11 F 0.8766(8) 0.4407(7) 0.6598(4) 0.057(2) Uani 0.52 1 d D U P B 1
F12 F 0.9666(8) 0.5725(7) 0.7170(4) 0.052(2) Uani 0.52 1 d D U P B 1
C38' C 0.9041(14) 0.5412(16) 0.6511(11) 0.050(3) Uani 0.22 1 d D U P B 2
F10' F 0.9863(15) 0.5822(14) 0.6295(9) 0.056(3) Uani 0.22 1 d D U P B 2
F11' F 0.8778(17) 0.4403(15) 0.6283(9) 0.062(4) Uani 0.22 1 d D U P B 2
F12' F 0.9428(15) 0.5317(15) 0.7182(9) 0.054(3) Uani 0.22 1 d D U P B 2
C38" C 0.9040(14) 0.5410(16) 0.6563(11) 0.048(3) Uani 0.26 1 d D U P B 3
F10" F 0.9824(16) 0.5969(15) 0.7013(9) 0.058(4) Uani 0.26 1 d D U P B 3
F11" F 0.9455(14) 0.5036(13) 0.6077(9) 0.055(3) Uani 0.26 1 d D U P B 3
F12" F 0.8888(15) 0.4493(15) 0.6893(7) 0.054(3) Uani 0.26 1 d D U P B 3
C36 C 0.7355(3) 0.6168(3) 0.66955(19) 0.0279(8) Uani 1 1 d . . . . .
H36 H 0.744683 0.568696 0.706524 0.033 Uiso 1 1 calc R U . . .
C37 C 0.6959(3) 0.8182(3) 0.4984(2) 0.0340(9) Uani 1 1 d . . . . .
B1 B 0.5656(3) 0.6989(3) 0.6987(2) 0.0237(8) Uani 1 1 d . . . . .
F4 F 0.4401(2) 0.5782(2) 0.92450(15) 0.0637(8) Uani 1 1 d . . . . .
F5 F 0.5273(2) 0.6943(3) 0.99250(13) 0.0686(9) Uani 1 1 d . . . . .
F6 F 0.4076(2) 0.7459(3) 0.90620(15) 0.0658(9) Uani 1 1 d . . . . .
F7 F 0.6762(3) 0.7631(3) 0.44169(14) 0.0847(11) Uani 1 1 d . . . . .
F8 F 0.6166(2) 0.8871(3) 0.49041(16) 0.0736(10) Uani 1 1 d . . . . .
F9 F 0.7807(2) 0.8776(3) 0.49942(15) 0.0714(10) Uani 1 1 d . . . . .
P1 P 0.36290(7) 0.58400(7) 0.67737(5) 0.0226(2) Uani 1 1 d . . . . .
Rh1 Rh 0.51994(2) 0.53868(2) 0.75174(2) 0.02309(9) Uani 1 1 d . . . . .

loop_
_atom_site_aniso_label
_atom_site_aniso_U_11
_atom_site_aniso_U_22
_atom_site_aniso_U_33
_atom_site_aniso_U_23
_atom_site_aniso_U_13
_atom_site_aniso_U_12
C1 0.030(2) 0.0216(17) 0.0201(17) 0.0002(14) 0.0069(14) 0.0042(15)
C2 0.0275(19) 0.0231(18) 0.0180(17) 0.0005(14) 0.0083(14) -0.0004(15)
C3 0.034(2) 0.0245(18) 0.0269(19) 0.0007(16) 0.0122(16) -0.0022(16)
C4 0.048(3) 0.025(2) 0.031(2) 0.0049(16) 0.0184(18) 0.0090(18)
C5 0.043(2) 0.035(2) 0.026(2) 0.0072(17) 0.0108(17) 0.0204(19)
C6 0.029(2) 0.033(2) 0.0260(19) -0.0002(16) 0.0073(15) 0.0047(16)
C7 0.041(2) 0.027(2) 0.031(2) -0.0073(16) 0.0102(17) -0.0025(17)
C8 0.046(3) 0.066(3) 0.036(2) -0.018(2) -0.004(2) 0.000(2)
C9 0.055(3) 0.053(3) 0.034(2) -0.017(2) 0.019(2) -0.003(2)
C10 0.0215(18) 0.0269(19) 0.033(2) -0.0002(15) 0.0053(15) -0.0021(14)
C11 0.038(2) 0.037(2) 0.049(3) -0.003(2) 0.018(2) -0.0137(19)
C12 0.033(2) 0.034(2) 0.044(2) -0.0020(19) 0.0205(19) -0.0014(18)
C13 0.059(3) 0.020(2) 0.070(4) 0.001(2) -0.003(3) 0.003(2)
C14 0.070(4) 0.028(2) 0.054(3) 0.004(2) 0.022(3) 0.021(2)
C15 0.034(2) 0.028(2) 0.080(4) 0.017(2) 0.001(2) 0.0124(19)
C16 0.075(4) 0.032(2) 0.041(3) 0.017(2) 0.002(3) 0.019(2)
C17 0.046(3) 0.033(2) 0.087(4) 0.028(3) 0.027(3) 0.006(2)
C23 0.0203(18) 0.0193(16) 0.0258(18) 0.0025(14) 0.0059(14) -0.0009(14)
C24 0.028(2) 0.0270(19) 0.0278(19) 0.0013(16) 0.0095(15) -0.0014(16)
C25 0.029(2) 0.033(2) 0.027(2) 0.0033(17) 0.0036(16) -0.0030(16)
C29 0.027(2) 0.073(3) 0.036(2) 0.008(2) 0.001(2) -0.007(2)
F1 0.046(2) 0.073(3) 0.086(3) -0.005(3) -0.017(2) -0.023(2)
F2 0.034(2) 0.107(4) 0.058(3) -0.025(3) -0.0010(19) 0.016(3)
F3 0.039(2) 0.121(4) 0.052(3) 0.049(3) -0.011(2) -0.011(3)
C29' 0.031(3) 0.079(3) 0.044(3) 0.006(3) -0.002(3) -0.006(3)
F1' 0.031(3) 0.098(5) 0.056(4) 0.020(4) 0.001(3) -0.014(4)
F2' 0.039(4) 0.074(4) 0.080(4) 0.014(4) -0.014(4) 0.007(3)
F3' 0.044(4) 0.103(5) 0.056(4) -0.021(4) -0.014(3) 0.001(4)
C26 0.035(2) 0.040(2) 0.0205(18) 0.0022(17) 0.0030(16) -0.0053(18)
C27 0.030(2) 0.033(2) 0.0252(19) 0.0009(16) 0.0088(16) -0.0034(16)
C28 0.026(2) 0.0192(17) 0.0271(19) 0.0009(15) 0.0071(15) -0.0018(15)
C30 0.033(2) 0.059(3) 0.028(2) 0.001(2) 0.0093(17) -0.003(2)
C31 0.0224(18) 0.0246(18) 0.0262(18) -0.0010(15) 0.0027(14) -0.0007(14)
C32 0.0212(18) 0.0304(19) 0.0246(19) -0.0002(15) 0.0054(14) -0.0005(15)
C33 0.0239(19) 0.0279(19) 0.0237(18) -0.0023(15) 0.0053(14) -0.0046(15)
C34 0.0233(19) 0.038(2) 0.031(2) -0.0058(17) 0.0101(15) -0.0039(16)
C35 0.0252(19) 0.032(2) 0.031(2) -0.0033(17) 0.0034(16) 0.0045(16)
C38 0.037(4) 0.053(4) 0.050(4) 0.010(4) 0.014(3) 0.013(3)
F10 0.037(4) 0.051(5) 0.061(4) -0.005(4) 0.022(3) 0.013(4)
F11 0.065(4) 0.040(3) 0.067(5) 0.010(5) 0.018(5) 0.024(3)
F12 0.043(5) 0.056(5) 0.050(4) 0.019(4) 0.001(3) 0.008(4)
C38' 0.042(5) 0.054(5) 0.054(5) 0.009(5) 0.013(4) 0.016(5)
F10' 0.033(6) 0.071(7) 0.065(6) 0.007(6) 0.017(5) 0.020(5)
F11' 0.070(6) 0.046(5) 0.065(7) 0.013(6) 0.010(7) 0.029(5)
F12' 0.043(7) 0.061(7) 0.055(5) 0.015(6) 0.009(5) 0.023(6)
C38" 0.039(5) 0.053(5) 0.051(5) 0.009(4) 0.014(4) 0.015(4)
F10" 0.041(6) 0.062(6) 0.061(7) 0.010(6) -0.004(6) 0.012(5)
F11" 0.049(6) 0.061(7) 0.058(5) 0.008(5) 0.020(5) 0.032(6)
F12" 0.055(6) 0.046(5) 0.059(6) 0.018(6) 0.009(6) 0.019(5)
C36 0.0274(19) 0.0279(19) 0.0263(19) 0.0050(16) 0.0035(15) 0.0034(16)
C37 0.034(2) 0.039(2) 0.032(2) 0.0016(18) 0.0143(17) 0.0012(18)
B1 0.025(2) 0.024(2) 0.023(2) 0.0019(16) 0.0072(16) 0.0002(16)
F4 0.0642(19) 0.074(2) 0.066(2) 0.0000(16) 0.0387(16) -0.0225(16)
F5 0.0519(17) 0.131(3) 0.0265(14) -0.0129(17) 0.0158(12) -0.0133(18)
F6 0.0616(19) 0.089(2) 0.0575(18) 0.0185(17) 0.0342(15) 0.0349(17)
F7 0.161(4) 0.061(2) 0.0284(15) 0.0005(15) 0.0198(19) -0.010(2)
F8 0.075(2) 0.088(2) 0.072(2) 0.0526(19) 0.0459(17) 0.0408(18)
F9 0.0536(18) 0.095(2) 0.064(2) 0.0370(18) 0.0130(15) -0.0293(17)
P1 0.0238(5) 0.0197(4) 0.0237(5) -0.0006(4) 0.0052(4) 0.0006(4)
Rh1 0.02351(14) 0.01917(14) 0.02568(15) 0.00394(12) 0.00494(10) 0.00221(12)

loop_
_atom_type_symbol
_atom_type_description
_atom_type_scat_dispersion_real
_atom_type_scat_dispersion_imag
_atom_type_scat_source
C C 0.0033 0.0016 'International Tables Vol C Tables 4.2.6.8 and 6.1.1.4'
H H 0 0 'International Tables Vol C Tables 4.2.6.8 and 6.1.1.4'
B B 0.0013 0.0007 'International Tables Vol C Tables 4.2.6.8 and 6.1.1.4'
F F 0.0171 0.0103 'International Tables Vol C Tables 4.2.6.8 and 6.1.1.4'
P P 0.1023 0.0942 'International Tables Vol C Tables 4.2.6.8 and 6.1.1.4'
Rh Rh -1.1178 0.9187 'International Tables Vol C Tables 4.2.6.8 and 6.1.1.4'

loop_
_geom_angle_atom_site_label_1
_geom_angle_atom_site_label_2
_geom_angle_atom_site_label_3
_geom_angle
C2 C1 C6 121.6(3)
C2 C1 P1 112.8(3)
C6 C1 P1 125.6(3)
C1 C2 C3 116.7(3)
C1 C2 B1 121.1(3)
C3 C2 B1 122.2(3)
C4 C3 C2 122.4(4)
C4 C3 H3 118.8
C2 C3 H3 118.8
C3 C4 C5 120.0(4)
C3 C4 H4 120
C5 C4 H4 120
C6 C5 C4 119.6(4)
C6 C5 H5 120.2
C4 C5 H5 120.2
C5 C6 C1 119.7(4)
C5 C6 H6 120.1
C1 C6 H6 120.1
C9 C7 C8 110.5(4)
C9 C7 P1 112.0(3)
C8 C7 P1 113.4(3)
C9 C7 H7 106.8
C8 C7 H7 106.8
P1 C7 H7 106.8
C7 C8 H8A 109.5
C7 C8 H8B 109.5
H8A C8 H8B 109.5
C7 C8 H8C 109.5
H8A C8 H8C 109.5
H8B C8 H8C 109.5
C7 C9 H9A 109.5
C7 C9 H9B 109.5
H9A C9 H9B 109.5
C7 C9 H9C 109.5
H9A C9 H9C 109.5
H9B C9 H9C 109.5
C12 C10 C11 110.8(3)
C12 C10 P1 111.1(2)
C11 C10 P1 112.2(3)
C12 C10 H10 107.5
C11 C10 H10 107.5
P1 C10 H10 107.5
C10 C11 H11A 109.5
C10 C11 H11B 109.5
H11A C11 H11B 109.5
C10 C11 H11C 109.5
H11A C11 H11C 109.5
H11B C11 H11C 109.5
C10 C12 H12A 109.5
C10 C12 H12B 109.5
H12A C12 H12B 109.5
C10 C12 H12C 109.5
H12A C12 H12C 109.5
H12B C12 H12C 109.5
C14 C13 C17 108.3(5)
C14 C13 Rh1 73.9(3)
C17 C13 Rh1 73.9(3)
C14 C13 H13 125.8
C17 C13 H13 125.8
Rh1 C13 H13 118.3
C15 C14 C13 107.4(5)
C15 C14 Rh1 72.4(2)
C13 C14 Rh1 69.3(2)
C15 C14 H14 126.3
C13 C14 H14 126.3
Rh1 C14 H14 123.6
C14 C15 C16 108.5(5)
C14 C15 Rh1 71.4(2)
C16 C15 Rh1 71.8(2)
C14 C15 H15 125.7
C16 C15 H15 125.7
Rh1 C15 H15 122.7
C17 C16 C15 108.0(5)
C17 C16 Rh1 71.7(3)
C15 C16 Rh1 71.9(2)
C17 C16 H16 126
C15 C16 H16 126
Rh1 C16 H16 122.1
C16 C17 C13 107.6(4)
C16 C17 Rh1 72.3(2)
C13 C17 Rh1 69.0(2)
C16 C17 H17 126.2
C13 C17 H17 126.2
Rh1 C17 H17 124.2
C28 C23 C24 115.7(3)
C28 C23 B1 119.4(3)
C24 C23 B1 124.8(3)
C28 C23 Rh1 73.62(19)
C24 C23 Rh1 116.6(2)
B1 C23 Rh1 78.0(2)
C25 C24 C23 123.2(3)
C25 C24 H24 118.4
C23 C24 H24 118.4
C24 C25 C26 120.7(4)
C24 C25 C29' 121.0(8)
C26 C25 C29' 118.2(8)
C24 C25 C29 120.0(5)
C26 C25 C29 119.3(5)
F3 C29 F2 110.6(8)
F3 C29 F1 104.6(7)
F2 C29 F1 102.5(7)
F3 C29 C25 113.8(7)
F2 C29 C25 112.7(7)
F1 C29 C25 111.9(7)
F3' C29' F1' 106.2(13)
F3' C29' F2' 105.3(13)
F1' C29' F2' 102.6(13)
F3' C29' C25 115.4(12)
F1' C29' C25 114.7(12)
F2' C29' C25 111.4(11)
C27 C26 C25 119.0(3)
C27 C26 H26 120.5
C25 C26 H26 120.5
C26 C27 C28 122.0(3)
C26 C27 C30 119.1(3)
C28 C27 C30 118.9(3)
C23 C28 C27 119.2(3)
C23 C28 Rh1 68.66(19)
C27 C28 Rh1 119.3(3)
C23 C28 H28 117(2)
C27 C28 H28 120(2)
Rh1 C28 H28 100(2)
F6 C30 F5 107.7(4)
F6 C30 F4 105.4(4)
F5 C30 F4 104.8(4)
F6 C30 C27 113.0(4)
F5 C30 C27 113.9(3)
F4 C30 C27 111.3(4)
C36 C31 C32 114.7(3)
C36 C31 B1 124.4(3)
C32 C31 B1 120.8(3)
C33 C32 C31 122.5(3)
C33 C32 H32 118.7
C31 C32 H32 118.7
C32 C33 C34 121.3(3)
C32 C33 C37 120.3(3)
C34 C33 C37 118.4(3)
C35 C34 C33 117.5(3)
C35 C34 H34 121.2
C33 C34 H34 121.2
C34 C35 C36 121.3(3)
C34 C35 C38 120.5(6)
C36 C35 C38 118.2(6)
C34 C35 C38' 118.0(9)
C36 C35 C38' 120.7(9)
C34 C35 C38" 121.7(9)
C36 C35 C38" 117.0(9)
F11 C38 F12 107.1(9)
F11 C38 F10 105.4(9)
F12 C38 F10 107.6(9)
F11 C38 C35 111.1(9)
F12 C38 C35 112.6(9)
F10 C38 C35 112.6(9)
F11' C38' F12' 105.9(16)
F11' C38' F10' 112.1(17)
F12' C38' F10' 104.9(16)
F11' C38' C35 111.3(16)
F12' C38' C35 112.0(16)
F10' C38' C35 110.5(15)
F11" C38" F12" 103.5(15)
F11" C38" F10" 107.7(17)
F12" C38" F10" 105.0(16)
F11" C38" C35 114.8(15)
F12" C38" C35 117.1(16)
F10" C38" C35 108.0(15)
C35 C36 C31 122.4(3)
C35 C36 H36 118.8
C31 C36 H36 118.8
F8 C37 F7 105.0(4)
F8 C37 F9 105.9(4)
F7 C37 F9 105.3(4)
F8 C37 C33 113.5(3)
F7 C37 C33 113.4(3)
F9 C37 C33 113.0(3)
C23 B1 C31 120.4(3)
C23 B1 C2 116.0(3)
C31 B1 C2 117.3(3)
C23 B1 Rh1 62.78(18)
C31 B1 Rh1 118.1(2)
C2 B1 Rh1 110.3(2)
C1 P1 C10 104.44(17)
C1 P1 C7 104.97(17)
C10 P1 C7 103.31(18)
C1 P1 Rh1 110.44(12)
C10 P1 Rh1 118.00(13)
C7 P1 Rh1 114.42(13)
C23 Rh1 C13 156.98(17)
C23 Rh1 C14 120.48(17)
C13 Rh1 C14 36.81(18)
C23 Rh1 C28 37.73(13)
C13 Rh1 C28 155.48(18)
C14 Rh1 C28 147.76(17)
C23 Rh1 C17 142.10(18)
C13 Rh1 C17 37.13(19)
C14 Rh1 C17 60.99(18)
C28 Rh1 C17 118.38(18)
C23 Rh1 C16 107.96(16)
C13 Rh1 C16 61.30(19)
C14 Rh1 C16 60.77(18)
C28 Rh1 C16 98.99(16)
C17 Rh1 C16 36.04(18)
C23 Rh1 C15 97.87(15)
C13 Rh1 C15 61.02(18)
C14 Rh1 C15 36.21(18)
C28 Rh1 C15 112.67(17)
C17 Rh1 C15 60.34(17)
C16 Rh1 C15 36.29(18)
C23 Rh1 P1 104.85(9)
C13 Rh1 P1 93.39(13)
C14 Rh1 P1 116.20(14)
C28 Rh1 P1 95.28(10)
C17 Rh1 P1 106.82(14)
C16 Rh1 P1 142.01(15)
C15 Rh1 P1 152.05(14)
C23 Rh1 B1 39.24(13)
C13 Rh1 B1 137.12(18)
C14 Rh1 B1 111.15(16)
C28 Rh1 B1 67.32(13)
C17 Rh1 B1 172.06(16)
C16 Rh1 B1 140.69(18)
C15 Rh1 B1 112.93(16)
P1 Rh1 B1 77.23(10)

loop_
_geom_bond_atom_site_label_1
_geom_bond_atom_site_label_2
_geom_bond_distance
C1 C2 1.391(5)
C1 C6 1.408(5)
C1 P1 1.809(4)
C2 C3 1.411(5)
C2 B1 1.590(5)
C3 C4 1.373(5)
C3 H3 0.95
C4 C5 1.391(6)
C4 H4 0.95
C5 C6 1.389(5)
C5 H5 0.95
C6 H6 0.95
C7 C9 1.522(6)
C7 C8 1.548(6)
C7 P1 1.855(4)
C7 H7 1
C8 H8A 0.98
C8 H8B 0.98
C8 H8C 0.98
C9 H9A 0.98
C9 H9B 0.98
C9 H9C 0.98
C10 C12 1.522(5)
C10 C11 1.524(5)
C10 P1 1.852(4)
C10 H10 1
C11 H11A 0.98
C11 H11B 0.98
C11 H11C 0.98
C12 H12A 0.98
C12 H12B 0.98
C12 H12C 0.98
C13 C14 1.405(7)
C13 C17 1.418(7)
C13 Rh1 2.193(4)
C13 H13 0.95
C14 C15 1.404(7)
C14 Rh1 2.252(4)
C14 H14 0.95
C15 C16 1.411(7)
C15 Rh1 2.265(4)
C15 H15 0.95
C16 C17 1.399(7)
C16 Rh1 2.265(4)
C16 H16 0.95
C17 Rh1 2.257(4)
C17 H17 0.95
C23 C28 1.439(5)
C23 C24 1.440(5)
C23 B1 1.558(5)
C23 Rh1 2.190(3)
C24 C25 1.359(5)
C24 H24 0.95
C25 C26 1.419(5)
C25 C29' 1.475(13)
C25 C29 1.489(8)
C29 F3 1.294(9)
C29 F2 1.335(10)
C29 F1 1.343(10)
C29' F3' 1.282(15)
C29' F1' 1.306(16)
C29' F2' 1.355(17)
C26 C27 1.355(5)
C26 H26 0.95
C27 C28 1.450(5)
C27 C30 1.497(5)
C28 Rh1 2.256(4)
C28 H28 0.95(4)
C30 F6 1.322(5)
C30 F5 1.322(5)
C30 F4 1.346(5)
C31 C36 1.406(5)
C31 C32 1.410(5)
C31 B1 1.588(5)
C32 C33 1.385(5)
C32 H32 0.95
C33 C34 1.386(5)
C33 C37 1.497(5)
C34 C35 1.382(5)
C34 H34 0.95
C35 C36 1.391(5)
C35 C38 1.495(10)
C35 C38' 1.499(14)
C35 C38" 1.507(14)
C38 F11 1.337(12)
C38 F12 1.352(12)
C38 F10 1.365(12)
C38' F11' 1.340(16)
C38' F12' 1.351(16)
C38' F10' 1.366(16)
C38" F11" 1.346(17)
C38" F12" 1.361(17)
C38" F10" 1.373(17)
C36 H36 0.95
C37 F8 1.315(5)
C37 F7 1.321(5)
C37 F9 1.322(5)
B1 Rh1 2.408(4)
P1 Rh1 2.2826(10)
